data_2105265
loop_
_publ_author_name
'Garc\'ia-Tu\~n\'on, Esther'
'Dacu\~na, Bruno'
'Zaragoza, Guillermo'
'Franco, Jaime'
'Guiti\'an, Francisco'

_publ_section_title
;
 Cl--OH ion-exchanging process in chlorapatite
 (Ca~5~(PO~4~)~3~Cl~<i>x~</i>(OH)~1{-~<i>x</i>}) -- a deep insight
;
_journal_coeditor_code ZB5021
_journal_issue 5
_journal_name_full 'Acta Crystallographica Section B'
_journal_page_first 467
_journal_page_last 479
_journal_paper_doi 10.1107/S0108768112019520
_journal_volume 68
_journal_year 2012
_chemical_compound_source 'synthesis as described'
_chemical_formula_moiety '3(O4 P), Cl, 5(Ca)'
_chemical_formula_sum 'Ca5 Cl O12 P3'
_chemical_formula_weight 520.76
_chemical_name_common chlorapatite
_chemical_name_systematic
;
chlorapatite
;
_space_group_IT_number 176
_symmetry_cell_setting trigonal
_symmetry_Int_Tables_number 176
_symmetry_space_group_name_Hall '-P 6c'
_symmetry_space_group_name_H-M 'P 63/m'
_atom_sites_solution_primary direct
_atom_sites_solution_secondary difmap
_audit_conform_dict_location ftp://ftp.iucr.org/pub/cif_core.dic
_audit_conform_dict_name cif_core.dic
_audit_conform_dict_version 2.3
_audit_creation_date 2010-02-08T17:07:15-00:00
_audit_creation_method 'WinGX routine CIF_UPDATE'
_cell_angle_alpha 90
_cell_angle_beta 90
_cell_angle_gamma 120
_cell_formula_units_Z 2
_cell_length_a 9.6368(2)
_cell_length_b 9.6368(2)
_cell_length_c 6.7482(2)
_cell_measurement_reflns_used 2751
_cell_measurement_temperature 100(2)
_cell_measurement_theta_max 26.32
_cell_measurement_theta_min 3.88
_cell_measurement_wavelength 0.71073
_cell_volume 542.73(2)
_computing_cell_refinement 'APPEX2 (BRUKER AXS, 2005)'
_computing_data_collection 'APPEX2 (BRUKER AXS, 2005)'
_computing_data_reduction 'APPEX2 (BRUKER AXS, 2005)'
_computing_molecular_graphics 'Ortep-3 for Windows (Farrugia, 1997)'
_computing_publication_material 'WinGX publication routines (Farrugia, 1999)'
_computing_structure_refinement 'SHELXL-97 (Sheldrick, 1997)'
_computing_structure_solution 'SIR2004 (Giacovazzo et al, 2004)'
_diffrn_ambient_temperature 100(2)
_diffrn_measured_fraction_theta_full 0.993
_diffrn_measured_fraction_theta_max 0.993
_diffrn_measurement_device 'four-circle diffractometer'
_diffrn_measurement_device_type 'BRUKER APPEX-II CCD'
_diffrn_measurement_method 'omega and phi scans'
_diffrn_radiation_monochromator graphite
_diffrn_radiation_probe x-ray
_diffrn_radiation_source 'fine-focus sealed tube'
_diffrn_radiation_type MoK\a
_diffrn_radiation_wavelength 0.7107
_diffrn_reflns_av_R_equivalents 0.0372
_diffrn_reflns_av_unetI/netI 0.0143
_diffrn_reflns_limit_h_max 10
_diffrn_reflns_limit_h_min -12
_diffrn_reflns_limit_k_max 12
_diffrn_reflns_limit_k_min -11
_diffrn_reflns_limit_l_max 8
_diffrn_reflns_limit_l_min -8
_diffrn_reflns_number 7462
_diffrn_reflns_theta_full 26.33
_diffrn_reflns_theta_max 26.33
_diffrn_reflns_theta_min 2.44
_exptl_absorpt_coefficient_mu 3.228
_exptl_absorpt_correction_T_max 1
_exptl_absorpt_correction_T_min 0.829
_exptl_absorpt_correction_type multi-scan
_exptl_absorpt_process_details 'BRUKER SADABS'
_exptl_crystal_colour colourless
_exptl_crystal_density_diffrn 3.187
_exptl_crystal_density_method 'not measured'
_exptl_crystal_description prism
_exptl_crystal_F_000 516
_exptl_crystal_size_max 0.34
_exptl_crystal_size_mid 0.02
_exptl_crystal_size_min 0.02
_refine_diff_density_max 0.367
_refine_diff_density_min -0.362
_refine_diff_density_rms 0.073
_refine_ls_extinction_coef 0.0040(8)
_refine_ls_extinction_expression Fc^*^=kFc[1+0.001xFc^2^\l^3^/sin(2\q)]^-1/4^
_refine_ls_extinction_method SHELXL
_refine_ls_goodness_of_fit_ref 1.098
_refine_ls_hydrogen_treatment undef
_refine_ls_matrix_type full
_refine_ls_number_parameters 41
_refine_ls_number_reflns 400
_refine_ls_number_restraints 0
_refine_ls_restrained_S_all 1.098
_refine_ls_R_factor_all 0.0213
_refine_ls_R_factor_gt 0.0161
_refine_ls_shift/su_max 0
_refine_ls_shift/su_mean 0
_refine_ls_structure_factor_coef Fsqd
_refine_ls_weighting_details 'calc w=1/[\s^2^(Fo^2^)+(0.0132P)^2^+0.7087P] where P=(Fo^2^+2Fc^2^)/3'
_refine_ls_weighting_scheme calc
_refine_ls_wR_factor_gt 0.0359
_refine_ls_wR_factor_ref 0.038
_reflns_number_gt 354
_reflns_number_total 400
_reflns_threshold_expression >2\s(I)
_cod_data_source_file zb5021.cif
_cod_data_source_block 1_low_needle
_cod_database_code 2105265

loop_
_symmetry_equiv_pos_as_xyz
'x, y, z'
'-y, x-y, z'
'-x+y, -x, z'
'-x, -y, z+1/2'
'y, -x+y, z+1/2'
'x-y, x, z+1/2'
'-x, -y, -z'
'y, -x+y, -z'
'x-y, x, -z'
'x, y, -z-1/2'
'-y, x-y, -z-1/2'
'-x+y, -x, -z-1/2'

loop_
_atom_site_label
_atom_site_type_symbol
_atom_site_fract_x
_atom_site_fract_y
_atom_site_fract_z
_atom_site_U_iso_or_equiv
_atom_site_adp_type
_atom_site_occupancy
_atom_site_symmetry_multiplicity
_atom_site_calc_flag
_atom_site_refinement_flags
Ca1 Ca 0.00586(6) 0.74549(6) 0.25 0.00556(17) Uani 1 2 d S
Ca2 Ca 0.3333 0.6667 -0.00350(10) 0.00608(19) Uani 1 3 d S
P1 P 0.37497(8) 0.96726(8) 0.25 0.00425(18) Uani 1 2 d S
O2 O -0.3439(2) 0.5076(2) 0.25 0.0077(4) Uani 1 2 d S
O3 O -0.08685(16) 0.64681(18) -0.0666(2) 0.0123(3) Uani 1 1 d .
O4 O 0.1279(2) 0.5929(2) 0.25 0.0084(4) Uani 1 2 d S
Cl1 Cl 0 1 0.4414(3) 0.0148(5) Uani 0.5 3 d SP

loop_
_atom_site_aniso_label
_atom_site_aniso_U_11
_atom_site_aniso_U_22
_atom_site_aniso_U_33
_atom_site_aniso_U_23
_atom_site_aniso_U_13
_atom_site_aniso_U_12
Ca1 0.0067(3) 0.0064(3) 0.0045(3) 0 0 0.0040(2)
Ca2 0.0073(2) 0.0073(2) 0.0037(3) 0 0 0.00364(12)
P1 0.0039(3) 0.0038(3) 0.0046(3) 0 0 0.0016(3)
O2 0.0091(9) 0.0076(10) 0.0085(10) 0 0 0.0058(8)
O3 0.0089(7) 0.0203(8) 0.0098(7) -0.0090(6) -0.0031(6) 0.0090(6)
O4 0.0054(9) 0.0057(10) 0.0137(10) 0 0 0.0024(8)
Cl1 0.0087(4) 0.0087(4) 0.0270(13) 0 0 0.0044(2)

loop_
_atom_type_symbol
_atom_type_description
_atom_type_scat_dispersion_real
_atom_type_scat_dispersion_imag
_atom_type_scat_source
O O 0.0106 0.006 'International Tables Vol C Tables 4.2.6.8 and 6.1.1.4'
P P 0.1023 0.0942 'International Tables Vol C Tables 4.2.6.8 and 6.1.1.4'
Cl Cl 0.1484 0.1585 'International Tables Vol C Tables 4.2.6.8 and 6.1.1.4'
Ca Ca 0.2262 0.3064 'International Tables Vol C Tables 4.2.6.8 and 6.1.1.4'

loop_
_geom_angle_atom_site_label_1
_geom_angle_atom_site_label_2
_geom_angle_atom_site_label_3
_geom_angle
_geom_angle_site_symmetry_1
_geom_angle_site_symmetry_3
O4 Ca1 O3 87.32(4) . .
O4 Ca1 O3 87.32(4) . 10_556
O3 Ca1 O3 133.25(8) . 10_556
O4 Ca1 O3 75.31(5) . 6_665
O3 Ca1 O3 140.02(6) . 6_665
O3 Ca1 O3 82.38(3) 10_556 6_665
O4 Ca1 O3 75.31(5) . 9_665
O3 Ca1 O3 82.38(3) . 9_665
O3 Ca1 O3 140.02(6) 10_556 9_665
O3 Ca1 O3 58.63(6) 6_665 9_665
O4 Ca1 Cl1 143.38(4) . .
O3 Ca1 Cl1 127.59(5) . .
O3 Ca1 Cl1 76.26(5) 10_556 .
O3 Ca1 Cl1 70.27(4) 6_665 .
O3 Ca1 Cl1 96.57(4) 9_665 .
O4 Ca1 Cl1 143.38(4) . 10_556
O3 Ca1 Cl1 76.26(5) . 10_556
O3 Ca1 Cl1 127.59(5) 10_556 10_556
O3 Ca1 Cl1 96.57(4) 6_665 10_556
O3 Ca1 Cl1 70.27(4) 9_665 10_556
Cl1 Ca1 Cl1 54.98(6) . 10_556
O4 Ca1 O2 104.59(6) . .
O3 Ca1 O2 68.31(4) . .
O3 Ca1 O2 68.31(4) 10_556 .
O3 Ca1 O2 150.60(3) 6_665 .
O3 Ca1 O2 150.60(3) 9_665 .
Cl1 Ca1 O2 99.40(4) . .
Cl1 Ca1 O2 99.40(4) 10_556 .
O4 Ca1 P1 70.31(5) . .
O3 Ca1 P1 110.81(4) . .
O3 Ca1 P1 110.81(4) 10_556 .
O3 Ca1 P1 29.44(3) 6_665 .
O3 Ca1 P1 29.44(3) 9_665 .
Cl1 Ca1 P1 85.112(17) . .
Cl1 Ca1 P1 85.112(17) 10_556 .
O2 Ca1 P1 174.90(4) . .
O4 Ca1 Cl1 133.87(3) . 7_576
O3 Ca1 Cl1 138.68(4) . 7_576
O3 Ca1 Cl1 64.58(4) 10_556 7_576
O3 Ca1 Cl1 65.73(3) 6_665 7_576
O3 Ca1 Cl1 102.62(4) 9_665 7_576
Cl1 Ca1 Cl1 12.52(5) . 7_576
Cl1 Ca1 Cl1 67.501(14) 10_556 7_576
O2 Ca1 Cl1 98.11(3) . 7_576
P1 Ca1 Cl1 85.781(15) . 7_576
O4 Ca1 Cl1 133.87(3) . 4_574
O3 Ca1 Cl1 64.58(4) . 4_574
O3 Ca1 Cl1 138.68(4) 10_556 4_574
O3 Ca1 Cl1 102.62(4) 6_665 4_574
O3 Ca1 Cl1 65.73(3) 9_665 4_574
Cl1 Ca1 Cl1 67.501(14) . 4_574
Cl1 Ca1 Cl1 12.52(5) 10_556 4_574
O2 Ca1 Cl1 98.11(3) . 4_574
P1 Ca1 Cl1 85.781(15) . 4_574
Cl1 Ca1 Cl1 80.02(5) 7_576 4_574
O4 Ca1 P1 22.54(5) . 2_665
O3 Ca1 P1 78.80(4) . 2_665
O3 Ca1 P1 78.80(4) 10_556 2_665
O3 Ca1 P1 94.91(4) 6_665 2_665
O3 Ca1 P1 94.91(4) 9_665 2_665
Cl1 Ca1 P1 152.39(3) . 2_665
Cl1 Ca1 P1 152.39(3) 10_556 2_665
O2 Ca1 P1 82.05(4) . 2_665
P1 Ca1 P1 92.85(3) . 2_665
Cl1 Ca1 P1 139.92(2) 7_576 2_665
Cl1 Ca1 P1 139.92(2) 4_574 2_665
O2 Ca2 O2 77.33(5) 9_665 8
O2 Ca2 O2 77.33(5) 9_665 7_565
O2 Ca2 O2 77.33(5) 8 7_565
O2 Ca2 O4 126.45(6) 9_665 3_565
O2 Ca2 O4 89.81(4) 8 3_565
O2 Ca2 O4 150.11(6) 7_565 3_565
O2 Ca2 O4 89.81(4) 9_665 .
O2 Ca2 O4 150.11(6) 8 .
O2 Ca2 O4 126.45(6) 7_565 .
O4 Ca2 O4 76.19(5) 3_565 .
O2 Ca2 O4 150.11(6) 9_665 2_665
O2 Ca2 O4 126.45(6) 8 2_665
O2 Ca2 O4 89.81(4) 7_565 2_665
O4 Ca2 O4 76.19(5) 3_565 2_665
O4 Ca2 O4 76.19(5) . 2_665
O2 Ca2 O3 70.84(5) 9_665 9_665
O2 Ca2 O3 81.95(5) 8 9_665
O2 Ca2 O3 145.07(5) 7_565 9_665
O4 Ca2 O3 55.86(5) 3_565 9_665
O4 Ca2 O3 68.30(5) . 9_665
O4 Ca2 O3 125.07(5) 2_665 9_665
O2 Ca2 O3 81.95(5) 9_665 7_565
O2 Ca2 O3 145.07(5) 8 7_565
O2 Ca2 O3 70.84(5) 7_565 7_565
O4 Ca2 O3 125.07(5) 3_565 7_565
O4 Ca2 O3 55.86(5) . 7_565
O4 Ca2 O3 68.30(5) 2_665 7_565
O3 Ca2 O3 117.195(18) 9_665 7_565
O2 Ca2 O3 145.07(5) 9_665 8
O2 Ca2 O3 70.84(5) 8 8
O2 Ca2 O3 81.95(5) 7_565 8
O4 Ca2 O3 68.30(5) 3_565 8
O4 Ca2 O3 125.07(5) . 8
O4 Ca2 O3 55.86(5) 2_665 8
O3 Ca2 O3 117.195(18) 9_665 8
O3 Ca2 O3 117.195(18) 7_565 8
O2 Ca2 P1 99.36(4) 9_665 .
O2 Ca2 P1 88.52(4) 8 .
O2 Ca2 P1 165.85(4) 7_565 .
O4 Ca2 P1 27.66(4) 3_565 .
O4 Ca2 P1 66.82(4) . .
O4 Ca2 P1 99.09(4) 2_665 .
O3 Ca2 P1 28.52(3) 9_665 .
O3 Ca2 P1 122.67(3) 7_565 .
O3 Ca2 P1 93.91(3) 8 .
O2 Ca2 P1 88.52(4) 9_665 2_665
O2 Ca2 P1 165.85(4) 8 2_665
O2 Ca2 P1 99.36(4) 7_565 2_665
O4 Ca2 P1 99.09(4) 3_565 2_665
O4 Ca2 P1 27.66(4) . 2_665
O4 Ca2 P1 66.82(4) 2_665 2_665
O3 Ca2 P1 93.91(3) 9_665 2_665
O3 Ca2 P1 28.52(3) 7_565 2_665
O3 Ca2 P1 122.67(3) 8 2_665
P1 Ca2 P1 94.272(16) . 2_665
O2 Ca2 P1 165.85(4) 9_665 3_565
O2 Ca2 P1 99.36(4) 8 3_565
O2 Ca2 P1 88.52(4) 7_565 3_565
O4 Ca2 P1 66.82(4) 3_565 3_565
O4 Ca2 P1 99.09(4) . 3_565
O4 Ca2 P1 27.66(4) 2_665 3_565
O3 Ca2 P1 122.67(3) 9_665 3_565
O3 Ca2 P1 93.91(3) 7_565 3_565
O3 Ca2 P1 28.52(3) 8 3_565
P1 Ca2 P1 94.272(16) . 3_565
P1 Ca2 P1 94.272(16) 2_665 3_565
O3 P1 O3 107.54(12) 9_665 6_665
O3 P1 O2 112.11(7) 9_665 2_675
O3 P1 O2 112.11(7) 6_665 2_675
O3 P1 O4 106.75(7) 9_665 3_565
O3 P1 O4 106.75(7) 6_665 3_565
O2 P1 O4 111.25(11) 2_675 3_565
O3 P1 Ca1 54.06(6) 9_665 .
O3 P1 Ca1 54.06(6) 6_665 .
O2 P1 Ca1 136.33(8) 2_675 .
O4 P1 Ca1 112.43(8) 3_565 .
O3 P1 Ca2 60.50(6) 9_665 .
O3 P1 Ca2 111.52(6) 6_665 .
O2 P1 Ca2 135.65(5) 2_675 .
O4 P1 Ca2 47.07(5) 3_565 .
Ca1 P1 Ca2 78.197(16) . .
O3 P1 Ca2 111.52(6) 9_665 10_556
O3 P1 Ca2 60.50(6) 6_665 10_556
O2 P1 Ca2 135.65(5) 2_675 10_556
O4 P1 Ca2 47.07(5) 3_565 10_556
Ca1 P1 Ca2 78.197(16) . 10_556
Ca2 P1 Ca2 64.36(2) . 10_556
O3 P1 Ca1 122.06(6) 9_665 3_565
O3 P1 Ca1 122.06(6) 6_665 3_565
O2 P1 Ca1 76.52(8) 2_675 3_565
Ca1 P1 Ca1 147.15(3) . 3_565
Ca2 P1 Ca1 74.119(15) . 3_565
Ca2 P1 Ca1 74.119(15) 10_556 3_565
O3 P1 Ca1 80.29(6) 9_665 2_675
O3 P1 Ca1 80.29(6) 6_665 2_675
O2 P1 Ca1 56.13(7) 2_675 2_675
O4 P1 Ca1 167.38(8) 3_565 2_675
Ca1 P1 Ca1 80.19(2) . 2_675
Ca2 P1 Ca1 140.753(16) . 2_675
Ca2 P1 Ca1 140.753(16) 10_556 2_675
Ca1 P1 Ca1 132.66(3) 3_565 2_675
P1 O2 Ca2 133.51(5) 3_465 7_565
P1 O2 Ca2 133.51(5) 3_465 4_565
Ca2 O2 Ca2 87.65(7) 7_565 4_565
P1 O2 Ca1 98.57(9) 3_465 .
Ca2 O2 Ca1 96.36(5) 7_565 .
Ca2 O2 Ca1 96.36(5) 4_565 .
P1 O3 Ca1 138.91(8) 8_455 .
P1 O3 Ca1 96.50(7) 8_455 8_455
Ca1 O3 Ca1 119.18(6) . 8_455
P1 O3 Ca2 90.98(7) 8_455 7_565
Ca1 O3 Ca2 103.37(6) . 7_565
Ca1 O3 Ca2 96.73(5) 8_455 7_565
P1 O4 Ca1 122.74(11) 2_665 .
P1 O4 Ca2 105.27(7) 2_665 10_556
Ca1 O4 Ca2 114.48(6) . 10_556
P1 O4 Ca2 105.27(7) 2_665 .
Ca1 O4 Ca2 114.48(6) . .
Ca2 O4 Ca2 89.14(7) 10_556 .
Cl1 Cl1 Ca1 117.49(3) 7_576 3_465
Cl1 Cl1 Ca1 117.49(3) 7_576 .
Ca1 Cl1 Ca1 100.39(4) 3_465 .
Cl1 Cl1 Ca1 117.49(3) 7_576 2_675
Ca1 Cl1 Ca1 100.39(4) 3_465 2_675
Ca1 Cl1 Ca1 100.39(4) . 2_675
Cl1 Cl1 Ca1 49.99(2) 7_576 9_666
Ca1 Cl1 Ca1 167.48(5) 3_465 9_666
Ca1 Cl1 Ca1 87.539(11) . 9_666
Ca1 Cl1 Ca1 87.539(11) 2_675 9_666
Cl1 Cl1 Ca1 49.99(2) 7_576 7_576
Ca1 Cl1 Ca1 87.539(11) 3_465 7_576
Ca1 Cl1 Ca1 167.48(5) . 7_576
Ca1 Cl1 Ca1 87.539(11) 2_675 7_576
Ca1 Cl1 Ca1 83.11(4) 9_666 7_576
Cl1 Cl1 Ca1 49.99(3) 7_576 8_456
Ca1 Cl1 Ca1 87.539(11) 3_465 8_456
Ca1 Cl1 Ca1 87.539(11) . 8_456
Ca1 Cl1 Ca1 167.48(5) 2_675 8_456
Ca1 Cl1 Ca1 83.11(4) 9_666 8_456
Ca1 Cl1 Ca1 83.11(4) 7_576 8_456

loop_
_geom_bond_atom_site_label_1
_geom_bond_atom_site_label_2
_geom_bond_distance
_geom_bond_site_symmetry_2
Ca1 O4 2.2971(19) .
Ca1 O3 2.3277(14) .
Ca1 O3 2.3277(14) 10_556
Ca1 O3 2.5273(15) 6_665
Ca1 O3 2.5273(15) 9_665
Ca1 Cl1 2.7973(9) .
Ca1 Cl1 2.7973(9) 10_556
Ca1 O2 2.981(2) .
Ca1 P1 3.1013(9) .
Ca1 Cl1 3.2397(12) 7_576
Ca1 Cl1 3.2397(12) 4_574
Ca1 P1 3.3920(9) 2_665
Ca2 O2 2.4021(14) 9_665
Ca2 O2 2.4021(14) 8
Ca2 O2 2.4021(14) 7_565
Ca2 O4 2.4377(14) 3_565
Ca2 O4 2.4377(14) .
Ca2 O4 2.4377(14) 2_665
Ca2 O3 2.7958(15) 9_665
Ca2 O3 2.7958(15) 7_565
Ca2 O3 2.7958(15) 8
Ca2 P1 3.2119(6) .
Ca2 P1 3.2119(6) 2_665
Ca2 P1 3.2119(6) 3_565
P1 O3 1.5340(14) 9_665
P1 O3 1.5340(14) 6_665
P1 O2 1.534(2) 2_675
P1 O4 1.5456(19) 3_565
P1 Ca2 3.2119(6) 10_556
P1 Ca1 3.3920(9) 3_565
O2 P1 1.5341(19) 3_465
O2 Ca2 2.4021(14) 7_565
O2 Ca2 2.4021(14) 4_565
O3 P1 1.5340(14) 8_455
O3 Ca1 2.5273(15) 8_455
O3 Ca2 2.7958(15) 7_565
O4 P1 1.5456(19) 2_665
O4 Ca2 2.4377(14) 10_556
Cl1 Cl1 0.791(3) 7_576
Cl1 Ca1 2.7973(9) 3_465
Cl1 Ca1 2.7973(9) 2_675
Cl1 Ca1 3.2397(12) 9_666
Cl1 Ca1 3.2397(12) 7_576
Cl1 Ca1 3.2397(12) 8_456

loop_
_geom_torsion_atom_site_label_1
_geom_torsion_atom_site_label_2
_geom_torsion_atom_site_label_3
_geom_torsion_atom_site_label_4
_geom_torsion
_geom_torsion_site_symmetry_1
_geom_torsion_site_symmetry_4
O4 Ca1 P1 O3 94.93(7) . 9_665
O3 Ca1 P1 O3 15.83(6) . 9_665
O3 Ca1 P1 O3 174.04(10) 10_556 9_665
O3 Ca1 P1 O3 -170.13(14) 6_665 9_665
Cl1 Ca1 P1 O3 -112.67(8) . 9_665
Cl1 Ca1 P1 O3 -57.46(8) 10_556 9_665
Cl1 Ca1 P1 O3 -125.21(7) 7_576 9_665
Cl1 Ca1 P1 O3 -44.93(7) 4_574 9_665
P1 Ca1 P1 O3 94.93(7) 2_665 9_665
O4 Ca1 P1 O3 -94.93(7) . 6_665
O3 Ca1 P1 O3 -174.04(10) . 6_665
O3 Ca1 P1 O3 -15.83(6) 10_556 6_665
O3 Ca1 P1 O3 170.13(14) 9_665 6_665
Cl1 Ca1 P1 O3 57.46(8) . 6_665
Cl1 Ca1 P1 O3 112.67(8) 10_556 6_665
Cl1 Ca1 P1 O3 44.93(7) 7_576 6_665
Cl1 Ca1 P1 O3 125.21(7) 4_574 6_665
P1 Ca1 P1 O3 -94.93(7) 2_665 6_665
O4 Ca1 P1 O2 180 . 2_675
O3 Ca1 P1 O2 100.90(4) . 2_675
O3 Ca1 P1 O2 -100.90(4) 10_556 2_675
O3 Ca1 P1 O2 -85.07(7) 6_665 2_675
O3 Ca1 P1 O2 85.07(7) 9_665 2_675
Cl1 Ca1 P1 O2 -27.60(3) . 2_675
Cl1 Ca1 P1 O2 27.60(3) 10_556 2_675
Cl1 Ca1 P1 O2 -40.14(2) 7_576 2_675
Cl1 Ca1 P1 O2 40.14(2) 4_574 2_675
P1 Ca1 P1 O2 180 2_665 2_675
O4 Ca1 P1 O4 0 . 3_565
O3 Ca1 P1 O4 -79.10(4) . 3_565
O3 Ca1 P1 O4 79.10(4) 10_556 3_565
O3 Ca1 P1 O4 94.93(7) 6_665 3_565
O3 Ca1 P1 O4 -94.93(7) 9_665 3_565
Cl1 Ca1 P1 O4 152.40(3) . 3_565
Cl1 Ca1 P1 O4 -152.40(3) 10_556 3_565
Cl1 Ca1 P1 O4 139.86(2) 7_576 3_565
Cl1 Ca1 P1 O4 -139.86(2) 4_574 3_565
P1 Ca1 P1 O4 0 2_665 3_565
O4 Ca1 P1 Ca2 32.964(11) . .
O3 Ca1 P1 Ca2 -46.14(4) . .
O3 Ca1 P1 Ca2 112.07(4) 10_556 .
O3 Ca1 P1 Ca2 127.90(7) 6_665 .
O3 Ca1 P1 Ca2 -61.97(7) 9_665 .
Cl1 Ca1 P1 Ca2 -174.64(3) . .
Cl1 Ca1 P1 Ca2 -119.43(3) 10_556 .
Cl1 Ca1 P1 Ca2 172.83(3) 7_576 .
Cl1 Ca1 P1 Ca2 -106.90(3) 4_574 .
P1 Ca1 P1 Ca2 32.964(11) 2_665 .
O4 Ca1 P1 Ca2 -32.964(11) . 10_556
O3 Ca1 P1 Ca2 -112.07(4) . 10_556
O3 Ca1 P1 Ca2 46.14(4) 10_556 10_556
O3 Ca1 P1 Ca2 61.97(7) 6_665 10_556
O3 Ca1 P1 Ca2 -127.90(7) 9_665 10_556
Cl1 Ca1 P1 Ca2 119.43(3) . 10_556
Cl1 Ca1 P1 Ca2 174.64(3) 10_556 10_556
Cl1 Ca1 P1 Ca2 106.90(3) 7_576 10_556
Cl1 Ca1 P1 Ca2 -172.82(3) 4_574 10_556
P1 Ca1 P1 Ca2 -32.964(11) 2_665 10_556
O4 Ca1 P1 Ca1 0 . 3_565
O3 Ca1 P1 Ca1 -79.10(4) . 3_565
O3 Ca1 P1 Ca1 79.10(4) 10_556 3_565
O3 Ca1 P1 Ca1 94.93(7) 6_665 3_565
O3 Ca1 P1 Ca1 -94.93(7) 9_665 3_565
Cl1 Ca1 P1 Ca1 152.40(3) . 3_565
Cl1 Ca1 P1 Ca1 -152.40(3) 10_556 3_565
Cl1 Ca1 P1 Ca1 139.86(2) 7_576 3_565
Cl1 Ca1 P1 Ca1 -139.86(2) 4_574 3_565
P1 Ca1 P1 Ca1 0 2_665 3_565
O4 Ca1 P1 Ca1 180 . 2_675
O3 Ca1 P1 Ca1 100.90(4) . 2_675
O3 Ca1 P1 Ca1 -100.90(4) 10_556 2_675
O3 Ca1 P1 Ca1 -85.07(7) 6_665 2_675
O3 Ca1 P1 Ca1 85.07(7) 9_665 2_675
Cl1 Ca1 P1 Ca1 -27.60(3) . 2_675
Cl1 Ca1 P1 Ca1 27.60(3) 10_556 2_675
Cl1 Ca1 P1 Ca1 -40.14(2) 7_576 2_675
Cl1 Ca1 P1 Ca1 40.14(2) 4_574 2_675
P1 Ca1 P1 Ca1 180 2_665 2_675
O2 Ca2 P1 O3 -1.14(8) 9_665 9_665
O2 Ca2 P1 O3 75.77(8) 8 9_665
O2 Ca2 P1 O3 74.06(19) 7_565 9_665
O4 Ca2 P1 O3 168.19(10) 3_565 9_665
O4 Ca2 P1 O3 -86.88(7) . 9_665
O4 Ca2 P1 O3 -157.52(8) 2_665 9_665
O3 Ca2 P1 O3 -87.53(3) 7_565 9_665
O3 Ca2 P1 O3 146.45(7) 8 9_665
P1 Ca2 P1 O3 -90.34(7) 2_665 9_665
P1 Ca2 P1 O3 175.04(7) 3_565 9_665
O2 Ca2 P1 O3 97.45(8) 9_665 6_665
O2 Ca2 P1 O3 174.35(8) 8 6_665
O2 Ca2 P1 O3 172.64(18) 7_565 6_665
O4 Ca2 P1 O3 -93.23(10) 3_565 6_665
O4 Ca2 P1 O3 11.70(8) . 6_665
O4 Ca2 P1 O3 -58.94(8) 2_665 6_665
O3 Ca2 P1 O3 98.58(12) 9_665 6_665
O3 Ca2 P1 O3 11.05(10) 7_565 6_665
O3 Ca2 P1 O3 -114.97(7) 8 6_665
P1 Ca2 P1 O3 8.24(7) 2_665 6_665
P1 Ca2 P1 O3 -86.38(7) 3_565 6_665
O2 Ca2 P1 O2 -93.42(11) 9_665 2_675
O2 Ca2 P1 O2 -16.51(12) 8 2_675
O2 Ca2 P1 O2 -18.22(16) 7_565 2_675
O4 Ca2 P1 O2 75.90(12) 3_565 2_675
O4 Ca2 P1 O2 -179.17(10) . 2_675
O4 Ca2 P1 O2 110.20(10) 2_665 2_675
O3 Ca2 P1 O2 -92.28(10) 9_665 2_675
O3 Ca2 P1 O2 -179.81(9) 7_565 2_675
O3 Ca2 P1 O2 54.17(9) 8 2_675
P1 Ca2 P1 O2 177.38(9) 2_665 2_675
P1 Ca2 P1 O2 82.76(9) 3_565 2_675
O2 Ca2 P1 O4 -169.32(8) 9_665 3_565
O2 Ca2 P1 O4 -92.42(8) 8 3_565
O2 Ca2 P1 O4 -94.13(19) 7_565 3_565
O4 Ca2 P1 O4 104.93(11) . 3_565
O4 Ca2 P1 O4 34.29(8) 2_665 3_565
O3 Ca2 P1 O4 -168.19(10) 9_665 3_565
O3 Ca2 P1 O4 104.28(8) 7_565 3_565
O3 Ca2 P1 O4 -21.74(8) 8 3_565
P1 Ca2 P1 O4 101.47(7) 2_665 3_565
P1 Ca2 P1 O4 6.86(7) 3_565 3_565
O2 Ca2 P1 Ca1 54.07(4) 9_665 .
O2 Ca2 P1 Ca1 130.97(4) 8 .
O2 Ca2 P1 Ca1 129.26(18) 7_565 .
O4 Ca2 P1 Ca1 -136.61(7) 3_565 .
O4 Ca2 P1 Ca1 -31.68(4) . .
O4 Ca2 P1 Ca1 -102.32(4) 2_665 .
O3 Ca2 P1 Ca1 55.20(6) 9_665 .
O3 Ca2 P1 Ca1 -32.33(4) 7_565 .
O3 Ca2 P1 Ca1 -158.35(3) 8 .
P1 Ca2 P1 Ca1 -35.136(14) 2_665 .
P1 Ca2 P1 Ca1 -129.752(13) 3_565 .
O2 Ca2 P1 Ca2 136.51(4) 9_665 10_556
O2 Ca2 P1 Ca2 -146.58(4) 8 10_556
O2 Ca2 P1 Ca2 -148.29(17) 7_565 10_556
O4 Ca2 P1 Ca2 -54.17(7) 3_565 10_556
O4 Ca2 P1 Ca2 50.77(4) . 10_556
O4 Ca2 P1 Ca2 -19.87(4) 2_665 10_556
O3 Ca2 P1 Ca2 137.65(7) 9_665 10_556
O3 Ca2 P1 Ca2 50.12(4) 7_565 10_556
O3 Ca2 P1 Ca2 -75.90(3) 8 10_556
P1 Ca2 P1 Ca2 47.308(9) 2_665 10_556
P1 Ca2 P1 Ca2 -47.308(9) 3_565 10_556
O2 Ca2 P1 Ca1 -143.80(4) 9_665 3_565
O2 Ca2 P1 Ca1 -66.90(4) 8 3_565
O2 Ca2 P1 Ca1 -68.61(18) 7_565 3_565
O4 Ca2 P1 Ca1 25.52(7) 3_565 3_565
O4 Ca2 P1 Ca1 130.45(4) . 3_565
O4 Ca2 P1 Ca1 59.81(4) 2_665 3_565
O3 Ca2 P1 Ca1 -142.67(6) 9_665 3_565
O3 Ca2 P1 Ca1 129.80(4) 7_565 3_565
O3 Ca2 P1 Ca1 3.78(3) 8 3_565
P1 Ca2 P1 Ca1 126.995(13) 2_665 3_565
P1 Ca2 P1 Ca1 32.378(13) 3_565 3_565
O2 Ca2 P1 Ca1 -3.87(5) 9_665 2_675
O2 Ca2 P1 Ca1 73.04(5) 8 2_675
O2 Ca2 P1 Ca1 71.33(18) 7_565 2_675
O4 Ca2 P1 Ca1 165.45(8) 3_565 2_675
O4 Ca2 P1 Ca1 -89.62(5) . 2_675
O4 Ca2 P1 Ca1 -160.26(5) 2_665 2_675
O3 Ca2 P1 Ca1 -2.73(6) 9_665 2_675
O3 Ca2 P1 Ca1 -90.26(5) 7_565 2_675
O3 Ca2 P1 Ca1 143.71(4) 8 2_675
P1 Ca2 P1 Ca1 -93.07(4) 2_665 2_675
P1 Ca2 P1 Ca1 172.31(4) 3_565 2_675
O4 Ca1 O2 P1 180 . 3_465
O3 Ca1 O2 P1 -98.94(4) . 3_465
O3 Ca1 O2 P1 98.94(4) 10_556 3_465
O3 Ca1 O2 P1 94.13(10) 6_665 3_465
O3 Ca1 O2 P1 -94.13(10) 9_665 3_465
Cl1 Ca1 O2 P1 27.90(3) . 3_465
Cl1 Ca1 O2 P1 -27.90(3) 10_556 3_465
Cl1 Ca1 O2 P1 40.50(2) 7_576 3_465
Cl1 Ca1 O2 P1 -40.50(2) 4_574 3_465
O4 Ca1 O2 Ca2 -44.17(4) . 7_565
O3 Ca1 O2 Ca2 36.89(4) . 7_565
O3 Ca1 O2 Ca2 -125.23(7) 10_556 7_565
O3 Ca1 O2 Ca2 -130.04(8) 6_665 7_565
O3 Ca1 O2 Ca2 41.70(12) 9_665 7_565
Cl1 Ca1 O2 Ca2 163.73(5) . 7_565
Cl1 Ca1 O2 Ca2 107.93(5) 10_556 7_565
Cl1 Ca1 O2 Ca2 176.33(4) 7_576 7_565
Cl1 Ca1 O2 Ca2 95.34(5) 4_574 7_565
O4 Ca1 O2 Ca2 44.17(4) . 4_565
O3 Ca1 O2 Ca2 125.23(7) . 4_565
O3 Ca1 O2 Ca2 -36.89(4) 10_556 4_565
O3 Ca1 O2 Ca2 -41.70(12) 6_665 4_565
O3 Ca1 O2 Ca2 130.04(8) 9_665 4_565
Cl1 Ca1 O2 Ca2 -107.93(5) . 4_565
Cl1 Ca1 O2 Ca2 -163.73(5) 10_556 4_565
Cl1 Ca1 O2 Ca2 -95.34(5) 7_576 4_565
Cl1 Ca1 O2 Ca2 -176.33(4) 4_574 4_565
P1 Ca1 O2 Ca2 44.17(4) 2_665 4_565
O4 Ca1 O3 P1 -32.35(14) . 8_455
O3 Ca1 O3 P1 -116.14(12) 10_556 8_455
O3 Ca1 O3 P1 30.8(2) 6_665 8_455
O3 Ca1 O3 P1 43.18(16) 9_665 8_455
Cl1 Ca1 O3 P1 135.63(12) . 8_455
Cl1 Ca1 O3 P1 114.64(14) 10_556 8_455
O2 Ca1 O3 P1 -139.21(15) . 8_455
P1 Ca1 O3 P1 35.40(15) . 8_455
Cl1 Ca1 O3 P1 143.64(11) 7_576 8_455
Cl1 Ca1 O3 P1 109.87(14) 4_574 8_455
P1 Ca1 O3 P1 -53.39(13) 2_665 8_455
O4 Ca1 O3 Ca1 -179.24(8) . 8_455
O3 Ca1 O3 Ca1 96.98(11) 10_556 8_455
O3 Ca1 O3 Ca1 -116.04(5) 6_665 8_455
O3 Ca1 O3 Ca1 -103.71(4) 9_665 8_455
Cl1 Ca1 O3 Ca1 -11.26(9) . 8_455
Cl1 Ca1 O3 Ca1 -32.24(6) 10_556 8_455
O2 Ca1 O3 Ca1 73.91(7) . 8_455
P1 Ca1 O3 Ca1 -111.48(5) . 8_455
Cl1 Ca1 O3 Ca1 -3.24(11) 7_576 8_455
Cl1 Ca1 O3 Ca1 -37.01(5) 4_574 8_455
P1 Ca1 O3 Ca1 159.72(7) 2_665 8_455
O4 Ca1 O3 Ca2 75.06(6) . 7_565
O3 Ca1 O3 Ca2 -8.73(12) 10_556 7_565
O3 Ca1 O3 Ca2 138.26(9) 6_665 7_565
O3 Ca1 O3 Ca2 150.59(5) 9_665 7_565
Cl1 Ca1 O3 Ca2 -116.96(5) . 7_565
Cl1 Ca1 O3 Ca2 -137.95(4) 10_556 7_565
O2 Ca1 O3 Ca2 -31.79(5) . 7_565
P1 Ca1 O3 Ca2 142.81(3) . 7_565
Cl1 Ca1 O3 Ca2 -108.94(6) 7_576 7_565
Cl1 Ca1 O3 Ca2 -142.72(5) 4_574 7_565
P1 Ca1 O3 Ca2 54.02(4) 2_665 7_565
O3 Ca1 O4 P1 -66.77(4) . 2_665
O3 Ca1 O4 P1 66.77(4) 10_556 2_665
O3 Ca1 O4 P1 149.59(3) 6_665 2_665
O3 Ca1 O4 P1 -149.59(3) 9_665 2_665
Cl1 Ca1 O4 P1 129.29(7) . 2_665
Cl1 Ca1 O4 P1 -129.29(7) 10_556 2_665
O2 Ca1 O4 P1 0 . 2_665
P1 Ca1 O4 P1 180 . 2_665
Cl1 Ca1 O4 P1 116.90(5) 7_576 2_665
Cl1 Ca1 O4 P1 -116.90(5) 4_574 2_665
O3 Ca1 O4 Ca2 163.68(7) . 10_556
O3 Ca1 O4 Ca2 -62.78(7) 10_556 10_556
O3 Ca1 O4 Ca2 20.04(6) 6_665 10_556
O3 Ca1 O4 Ca2 80.86(7) 9_665 10_556
Cl1 Ca1 O4 Ca2 -0.26(11) . 10_556
Cl1 Ca1 O4 Ca2 101.16(5) 10_556 10_556
O2 Ca1 O4 Ca2 -129.55(6) . 10_556
P1 Ca1 O4 Ca2 50.45(6) . 10_556
Cl1 Ca1 O4 Ca2 -12.65(10) 7_576 10_556
Cl1 Ca1 O4 Ca2 113.55(3) 4_574 10_556
P1 Ca1 O4 Ca2 -129.55(6) 2_665 10_556
O3 Ca1 O4 Ca2 62.78(7) . .
O3 Ca1 O4 Ca2 -163.68(7) 10_556 .
O3 Ca1 O4 Ca2 -80.86(7) 6_665 .
O3 Ca1 O4 Ca2 -20.04(6) 9_665 .
Cl1 Ca1 O4 Ca2 -101.16(5) . .
Cl1 Ca1 O4 Ca2 0.26(11) 10_556 .
O2 Ca1 O4 Ca2 129.55(6) . .
P1 Ca1 O4 Ca2 -50.45(6) . .
Cl1 Ca1 O4 Ca2 -113.55(3) 7_576 .
Cl1 Ca1 O4 Ca2 12.65(10) 4_574 .
P1 Ca1 O4 Ca2 129.55(6) 2_665 .
O2 Ca2 O4 P1 87.17(8) 9_665 2_665
O2 Ca2 O4 P1 150.70(9) 8 2_665
O2 Ca2 O4 P1 13.14(10) 7_565 2_665
O4 Ca2 O4 P1 -145.05(8) 3_565 2_665
O4 Ca2 O4 P1 -66.16(10) 2_665 2_665
O3 Ca2 O4 P1 156.57(8) 9_665 2_665
O3 Ca2 O4 P1 6.78(6) 7_565 2_665
O3 Ca2 O4 P1 -94.67(8) 8 2_665
P1 Ca2 O4 P1 -172.56(8) . 2_665
P1 Ca2 O4 P1 -81.78(6) 3_565 2_665
O2 Ca2 O4 Ca1 -50.58(7) 9_665 .
O2 Ca2 O4 Ca1 12.95(14) 8 .
O2 Ca2 O4 Ca1 -124.61(7) 7_565 .
O4 Ca2 O4 Ca1 77.20(10) 3_565 .
O4 Ca2 O4 Ca1 156.09(8) 2_665 .
O3 Ca2 O4 Ca1 18.81(5) 9_665 .
O3 Ca2 O4 Ca1 -130.97(8) 7_565 .
O3 Ca2 O4 Ca1 127.57(5) 8 .
P1 Ca2 O4 Ca1 49.69(5) . .
P1 Ca2 O4 Ca1 -137.75(11) 2_665 .
P1 Ca2 O4 Ca1 140.46(5) 3_565 .
O2 Ca2 O4 Ca2 -167.22(6) 9_665 10_556
O2 Ca2 O4 Ca2 -103.70(10) 8 10_556
O2 Ca2 O4 Ca2 118.74(6) 7_565 10_556
O4 Ca2 O4 Ca2 -39.445(16) 3_565 10_556
O4 Ca2 O4 Ca2 39.445(16) 2_665 10_556
O3 Ca2 O4 Ca2 -97.83(6) 9_665 10_556
O3 Ca2 O4 Ca2 112.39(7) 7_565 10_556
O3 Ca2 O4 Ca2 10.93(8) 8 10_556
P1 Ca2 O4 Ca2 -66.95(4) . 10_556
P1 Ca2 O4 Ca2 105.60(9) 2_665 10_556
P1 Ca2 O4 Ca2 23.82(5) 3_565 10_556
O4 Ca1 Cl1 Cl1 -45.55(8) . 7_576
O3 Ca1 Cl1 Cl1 154.86(5) . 7_576
O3 Ca1 Cl1 Cl1 20.27(4) 10_556 7_576
O3 Ca1 Cl1 Cl1 -66.44(4) 6_665 7_576
O3 Ca1 Cl1 Cl1 -119.71(3) 9_665 7_576
Cl1 Ca1 Cl1 Cl1 180.0000(10) 10_556 7_576
O2 Ca1 Cl1 Cl1 85.06(2) . 7_576
P1 Ca1 Cl1 Cl1 -92.551(10) . 7_576
Cl1 Ca1 Cl1 Cl1 180.0000(10) 4_574 7_576
P1 Ca1 Cl1 Cl1 -5.75(5) 2_665 7_576
O4 Ca1 Cl1 Ca1 -174.19(7) . 3_465
O3 Ca1 Cl1 Ca1 26.22(6) . 3_465
O3 Ca1 Cl1 Ca1 -108.37(5) 10_556 3_465
O3 Ca1 Cl1 Ca1 164.92(5) 6_665 3_465
O3 Ca1 Cl1 Ca1 111.64(4) 9_665 3_465
Cl1 Ca1 Cl1 Ca1 51.36(3) 10_556 3_465
O2 Ca1 Cl1 Ca1 -43.59(4) . 3_465
P1 Ca1 Cl1 Ca1 138.80(3) . 3_465
Cl1 Ca1 Cl1 Ca1 -128.64(3) 7_576 3_465
Cl1 Ca1 Cl1 Ca1 51.36(3) 4_574 3_465
P1 Ca1 Cl1 Ca1 -134.40(6) 2_665 3_465
O4 Ca1 Cl1 Ca1 83.10(9) . 2_675
O3 Ca1 Cl1 Ca1 -76.49(5) . 2_675
O3 Ca1 Cl1 Ca1 148.92(5) 10_556 2_675
O3 Ca1 Cl1 Ca1 62.21(4) 6_665 2_675
O3 Ca1 Cl1 Ca1 8.93(5) 9_665 2_675
Cl1 Ca1 Cl1 Ca1 -51.36(3) 10_556 2_675
O2 Ca1 Cl1 Ca1 -146.30(3) . 2_675
P1 Ca1 Cl1 Ca1 36.09(3) . 2_675
Cl1 Ca1 Cl1 Ca1 128.64(3) 7_576 2_675
Cl1 Ca1 Cl1 Ca1 -51.36(3) 4_574 2_675
P1 Ca1 Cl1 Ca1 122.89(6) 2_665 2_675
O4 Ca1 Cl1 Ca1 -3.95(8) . 9_666
O3 Ca1 Cl1 Ca1 -163.54(5) . 9_666
O3 Ca1 Cl1 Ca1 61.88(4) 10_556 9_666
O3 Ca1 Cl1 Ca1 -24.84(4) 6_665 9_666
O3 Ca1 Cl1 Ca1 -78.11(4) 9_665 9_666
Cl1 Ca1 Cl1 Ca1 -138.399(18) 10_556 9_666
O2 Ca1 Cl1 Ca1 126.66(2) . 9_666
P1 Ca1 Cl1 Ca1 -50.949(16) . 9_666
Cl1 Ca1 Cl1 Ca1 41.601(19) 7_576 9_666
Cl1 Ca1 Cl1 Ca1 -138.399(18) 4_574 9_666
P1 Ca1 Cl1 Ca1 35.85(6) 2_665 9_666
O4 Ca1 Cl1 Ca1 -45.55(8) . 7_576
O3 Ca1 Cl1 Ca1 154.86(5) . 7_576
O3 Ca1 Cl1 Ca1 20.27(4) 10_556 7_576
O3 Ca1 Cl1 Ca1 -66.44(4) 6_665 7_576
O3 Ca1 Cl1 Ca1 -119.71(3) 9_665 7_576
Cl1 Ca1 Cl1 Ca1 180.0000(10) 10_556 7_576
O2 Ca1 Cl1 Ca1 85.06(2) . 7_576
P1 Ca1 Cl1 Ca1 -92.551(9) . 7_576
Cl1 Ca1 Cl1 Ca1 0 7_576 7_576
Cl1 Ca1 Cl1 Ca1 180.0000(10) 4_574 7_576
P1 Ca1 Cl1 Ca1 -5.75(5) 2_665 7_576
O4 Ca1 Cl1 Ca1 -87.15(7) . 8_456
O3 Ca1 Cl1 Ca1 113.26(5) . 8_456
O3 Ca1 Cl1 Ca1 -21.33(4) 10_556 8_456
O3 Ca1 Cl1 Ca1 -108.04(5) 6_665 8_456
O3 Ca1 Cl1 Ca1 -161.31(4) 9_665 8_456
Cl1 Ca1 Cl1 Ca1 138.399(18) 10_556 8_456
O2 Ca1 Cl1 Ca1 43.45(3) . 8_456
P1 Ca1 Cl1 Ca1 -134.15(2) . 8_456
Cl1 Ca1 Cl1 Ca1 -41.601(19) 7_576 8_456
Cl1 Ca1 Cl1 Ca1 138.399(18) 4_574 8_456
P1 Ca1 Cl1 Ca1 -47.35(5) 2_665 8_456
